data_7029407
loop_
_publ_author_name
'Zhao, Jun-Wei'
'Li, Yan-Zhou'
'Ji, Fan'
'Yuan, Jing'
'Chen, Li-Juan'
'Yang, Guo-Yu'

_publ_section_title
;
 Syntheses, structures and electrochemical properties of a class of 1-D
 double chain polyoxotungstate hybrids
 [H2dap][Cu(dap)2]0.5[Cu(dap)2(H2O)][Ln(H2O)3(\a-GeW11O39)]&#x00B7;3H2O.
;
_journal_issue 15
_journal_name_full 'Dalton transactions (Cambridge, England : 2003)'
_journal_page_first 5694
_journal_page_last 5706
_journal_paper_doi 10.1039/c3dt53616e
_journal_volume 43
_journal_year 2014
_chemical_formula_sum 'C12 H58 Cu1.5 Ge N8 O46 Tb W11'
_chemical_formula_weight 3415.83
_chemical_name_systematic
; 
 ? 
;
_space_group_IT_number 2
_symmetry_cell_setting triclinic
_symmetry_space_group_name_Hall '-P 1'
_symmetry_space_group_name_H-M 'P -1'
_atom_sites_solution_hydrogens geom
_atom_sites_solution_primary direct
_atom_sites_solution_secondary difmap
_audit_creation_method SHELXL-97
_cell_angle_alpha 85.036(7)
_cell_angle_beta 75.206(7)
_cell_angle_gamma 74.721(7)
_cell_formula_units_Z 2
_cell_length_a 11.472(5)
_cell_length_b 12.626(6)
_cell_length_c 21.551(10)
_cell_measurement_reflns_used 10105
_cell_measurement_temperature 296(2)
_cell_measurement_theta_max 25.00
_cell_measurement_theta_min 1.67
_cell_volume 2911(2)
_computing_cell_refinement 'Bruker XSCANS'
_computing_data_collection 'Bruker XSCANS'
_computing_data_reduction 'Bruker SHELXTL'
_computing_molecular_graphics 'Bruker SHELXTL'
_computing_publication_material 'Bruker SHELXTL'
_computing_structure_refinement 'SHELXL-97 (Sheldrick, 1997)'
_computing_structure_solution 'SHELXS-97 (Sheldrick, 1990)'
_diffrn_ambient_temperature 296(2)
_diffrn_detector_area_resol_mean none
_diffrn_measured_fraction_theta_full 0.985
_diffrn_measured_fraction_theta_max 0.985
_diffrn_measurement_device_type 'Bruker APEX-II'
_diffrn_measurement_method '\w scans'
_diffrn_radiation_monochromator graphite
_diffrn_radiation_source 'fine-focus sealed tube'
_diffrn_radiation_type MoK\a
_diffrn_radiation_wavelength 0.71073
_diffrn_reflns_av_R_equivalents 0.0532
_diffrn_reflns_av_sigmaI/netI 0.0924
_diffrn_reflns_limit_h_max 13
_diffrn_reflns_limit_h_min -13
_diffrn_reflns_limit_k_max 14
_diffrn_reflns_limit_k_min -15
_diffrn_reflns_limit_l_max 25
_diffrn_reflns_limit_l_min -21
_diffrn_reflns_number 14707
_diffrn_reflns_theta_full 25.00
_diffrn_reflns_theta_max 25.00
_diffrn_reflns_theta_min 1.67
_diffrn_standards_decay_% none
_diffrn_standards_interval_count none
_diffrn_standards_interval_time none
_diffrn_standards_number none
_exptl_absorpt_coefficient_mu 23.980
_exptl_absorpt_correction_T_max 0.4472
_exptl_absorpt_correction_T_min 0.0300
_exptl_absorpt_correction_type multi-scan
_exptl_absorpt_process_details sadabs
_exptl_crystal_colour purple
_exptl_crystal_density_diffrn 3.897
_exptl_crystal_density_method 'not measured'
_exptl_crystal_description prism
_exptl_crystal_F_000 3033
_exptl_crystal_size_max 0.49
_exptl_crystal_size_mid 0.15
_exptl_crystal_size_min 0.04
_refine_diff_density_max 3.799
_refine_diff_density_min -4.266
_refine_diff_density_rms 0.565
_refine_ls_extinction_method none
_refine_ls_goodness_of_fit_ref 1.032
_refine_ls_hydrogen_treatment constr
_refine_ls_matrix_type full
_refine_ls_number_parameters 658
_refine_ls_number_reflns 10105
_refine_ls_number_restraints 11
_refine_ls_restrained_S_all 1.032
_refine_ls_R_factor_all 0.0731
_refine_ls_R_factor_gt 0.0614
_refine_ls_shift/su_max 0.002
_refine_ls_shift/su_mean 0.000
_refine_ls_structure_factor_coef Fsqd
_refine_ls_weighting_details 'calc w=1/[\s^2^(Fo^2^)+(0.0958P)^2^+0.0000P] where P=(Fo^2^+2Fc^2^)/3'
_refine_ls_weighting_scheme calc
_refine_ls_wR_factor_gt 0.1594
_refine_ls_wR_factor_ref 0.1675
_reflns_number_gt 8225
_reflns_number_total 10105
_reflns_threshold_expression >2sigma(I)
_cod_data_source_file c3dt53616e.txt
_cod_data_source_block 6
_cod_depositor_comments
;
The following automatic conversions were performed:

'_symmetry_cell_setting' value 'Triclinic' changed to 'triclinic'
according to
/usr/data/users/saulius/crontab/automatic-downloads/current/RSC/lib/dictionaries/cif_core.dic
dictionary named 'cif_core.dic' version 2.4.2 from 2011-04-26.

Automatic conversion script
Id: cif_fix_values 2281 2013-09-26 08:29:07Z andrius 
;
_cod_original_sg_symbol_H-M P-1
_cod_original_formula_sum 'C12 H58 Cu1.50 Ge N8 O46 Tb W11'
_cod_database_code 7029407

loop_
_symmetry_equiv_pos_as_xyz
'x, y, z'
'-x, -y, -z'

loop_
_atom_site_label
_atom_site_type_symbol
_atom_site_fract_x
_atom_site_fract_y
_atom_site_fract_z
_atom_site_U_iso_or_equiv
_atom_site_adp_type
_atom_site_occupancy
_atom_site_symmetry_multiplicity
_atom_site_calc_flag
_atom_site_refinement_flags
W1 W 0.47388(6) 0.85844(5) 0.33104(3) 0.02143(18) Uani 1 1 d .
W2 W 0.47140(7) 0.68858(5) 0.19754(3) 0.02266(18) Uani 1 1 d .
W3 W 0.56018(7) 0.54999(6) 0.34644(3) 0.02301(18) Uani 1 1 d .
W4 W 0.82916(7) 0.40597(5) 0.25218(3) 0.02343(19) Uani 1 1 d .
W5 W 0.74019(7) 0.54295(5) 0.10443(3) 0.02258(18) Uani 1 1 d .
W6 W 0.66251(7) 0.82102(6) 0.09290(3) 0.02451(19) Uani 1 1 d .
W7 W 0.66911(7) 0.98738(5) 0.22610(3) 0.02284(18) Uani 1 1 d .
W8 W 0.75753(6) 0.85872(5) 0.35838(3) 0.02137(18) Uani 1 1 d .
W9 W 0.84327(7) 0.55618(5) 0.37100(3) 0.02270(18) Uani 1 1 d .
W10 W 1.05219(6) 0.54880(6) 0.13741(3) 0.02374(18) Uani 1 1 d .
W11 W 0.97537(7) 0.82448(6) 0.12469(3) 0.02459(19) Uani 1 1 d .
Tb1 Tb 1.10221(8) 0.70194(7) 0.26178(4) 0.0303(2) Uani 1 1 d .
Ge1 Ge 0.76289(15) 0.69533(12) 0.23149(7) 0.0161(4) Uani 1 1 d .
O1 O 0.3215(11) 0.9096(10) 0.3730(6) 0.032(3) Uani 1 1 d .
O1W O 0.4174(14) 0.0797(12) 0.4547(6) 0.048(4) Uani 1 1 d .
O2 O 0.5058(10) 0.7060(9) 0.3577(5) 0.021(2) Uani 1 1 d .
O2W O 1.2571(19) 0.5424(17) 0.2991(10) 0.086 Uiso 1 1 d .
O3 O 0.5020(10) 0.9883(9) 0.2796(5) 0.022(2) Uani 1 1 d .
O3W O 1.154(2) 0.6998(18) 0.3632(10) 0.100 Uiso 1 1 d .
O4 O 0.5659(11) 0.8878(9) 0.3864(5) 0.024(2) Uani 1 1 d .
O4W O 1.1578(14) 0.8698(13) 0.2872(7) 0.057(4) Uani 1 1 d .
O5 O 0.6850(10) 0.8151(8) 0.2751(5) 0.019(2) Uani 1 1 d .
O5W O -0.0145(16) 0.0429(13) 0.2479(11) 0.079(6) Uani 1 1 d .
O6 O 0.4483(11) 0.8038(9) 0.2558(5) 0.028(3) Uani 1 1 d .
O6W O 0.5102(19) 1.3567(14) 0.2136(10) 0.079(6) Uani 1 1 d .
O7 O 0.3175(12) 0.6902(10) 0.2023(6) 0.036(3) Uani 1 1 d .
O7W O 0.916(4) 0.365(4) 0.545(2) 0.103(14) Uiso 0.50 1 d P
O8 O 0.5547(11) 0.5744(11) 0.1360(5) 0.032(3) Uani 1 1 d .
O8W O 1.026(4) 0.902(4) 0.442(2) 0.092(12) Uiso 0.50 1 d P
O9W O 1.3371(19) 0.0111(17) 0.1753(10) 0.087 Uiso 1 1 d .
O9 O 0.6789(11) 0.6877(9) 0.1742(4) 0.023(3) Uani 1 1 d .
O10 O 0.4958(10) 0.7965(9) 0.1276(5) 0.023(2) Uani 1 1 d .
O11 O 0.5058(12) 0.5892(8) 0.2655(5) 0.027(3) Uani 1 1 d .
O12 O 0.4352(12) 0.5039(10) 0.3921(6) 0.036(3) Uani 1 1 d .
O13 O 0.6655(10) 0.5333(9) 0.4015(5) 0.025(2) Uiso 1 1 d .
O14 O 0.7532(11) 0.5853(9) 0.2849(5) 0.024(3) Uani 1 1 d .
O15 O 0.6614(11) 0.4144(9) 0.3043(5) 0.027(3) Uani 1 1 d .
O16 O 0.8814(13) 0.2675(10) 0.2410(6) 0.040(3) Uani 1 1 d .
O17 O 0.8781(10) 0.4129(9) 0.3307(5) 0.022(2) Uani 1 1 d .
O18 O 0.9629(11) 0.4575(9) 0.2013(5) 0.026(3) Uani 1 1 d .
O19 O 0.7504(11) 0.4524(9) 0.1805(5) 0.025(3) Uani 1 1 d .
O20 O 0.7594(13) 0.4446(11) 0.0486(6) 0.041(3) Uani 1 1 d .
O21 O 0.9033(10) 0.5514(9) 0.0965(5) 0.024(3) Uani 1 1 d .
O22 O 0.7070(12) 0.6770(9) 0.0517(5) 0.032(3) Uani 1 1 d .
O23 O 0.6388(12) 0.9034(10) 0.0269(5) 0.036(3) Uani 1 1 d .
O24 O 0.8327(9) 0.8085(9) 0.0874(5) 0.023(3) Uani 1 1 d .
O25 O 0.6263(11) 0.9259(9) 0.1592(5) 0.030(3) Uani 1 1 d .
O26 O 0.6446(13) 1.1254(10) 0.2050(6) 0.037(3) Uani 1 1 d .
O27 O 0.8395(10) 0.9277(9) 0.1804(5) 0.024(3) Uani 1 1 d .
O28 O 0.7202(11) 0.9929(9) 0.3048(5) 0.030(3) Uani 1 1 d .
O29 O 0.7694(11) 0.9167(10) 0.4269(5) 0.030(3) Uani 1 1 d .
O30 O 0.9152(12) 0.8175(10) 0.3119(5) 0.030(3) Uani 1 1 d .
O31 O 0.7580(11) 0.7113(9) 0.3874(5) 0.026(3) Uani 1 1 d .
O32 O 0.8819(12) 0.5151(10) 0.4435(5) 0.037(3) Uani 1 1 d .
O33 O 0.9764(10) 0.5934(9) 0.3221(5) 0.025(3) Uani 1 1 d .
O34 O 1.1539(11) 0.4488(10) 0.0827(5) 0.034(3) Uani 1 1 d .
O35 O 1.1553(11) 0.5676(9) 0.1846(5) 0.026(3) Uani 1 1 d .
O36 O 1.0621(10) 0.6805(10) 0.0846(5) 0.029(3) Uani 1 1 d .
O37 O 0.9188(10) 0.6910(9) 0.1959(5) 0.024(3) Uani 1 1 d .
O38 O 1.0248(12) 0.9103(10) 0.0622(5) 0.037(3) Uani 1 1 d .
O39 O 1.0841(11) 0.8214(9) 0.1730(5) 0.027(3) Uani 1 1 d .
Cu1 Cu 0.4269(2) 0.25358(19) 0.41467(10) 0.0384(6) Uani 1 1 d .
Cu2 Cu 0.5000 0.5000 0.0000 0.0682(13) Uani 1 2 d SD
N1 N 0.4679(17) 0.2996(13) 0.4930(7) 0.044(4) Uani 1 1 d .
H1A H 0.4270 0.3699 0.5020 0.053 Uiso 1 1 calc R
H1B H 0.4437 0.2573 0.5272 0.053 Uiso 1 1 calc R
N2 N 0.6099(15) 0.2125(13) 0.3792(6) 0.035(4) Uani 1 1 d .
H2A H 0.6322 0.1497 0.3575 0.042 Uiso 1 1 calc R
H2B H 0.6329 0.2655 0.3519 0.042 Uiso 1 1 calc R
N3 N 0.239(2) 0.308(2) 0.4487(10) 0.082(8) Uani 1 1 d .
H3A H 0.2123 0.2642 0.4816 0.098 Uiso 1 1 calc R
H3B H 0.2201 0.3765 0.4633 0.098 Uiso 1 1 calc R
N4 N 0.3831(18) 0.2337(15) 0.3314(8) 0.055(5) Uani 1 1 d .
H4A H 0.4056 0.2849 0.3024 0.066 Uiso 1 1 calc R
H4B H 0.4266 0.1673 0.3156 0.066 Uiso 1 1 calc R
N5 N 0.625(2) 0.3571(16) -0.0353(9) 0.094(9) Uani 1 1 d D
H5A H 0.6083 0.3356 -0.0699 0.112 Uiso 1 1 calc R
H5B H 0.7038 0.3653 -0.0459 0.112 Uiso 1 1 calc R
N6 N 0.428(2) 0.404(2) 0.0743(15) 0.111(10) Uani 1 1 d .
H6A H 0.4367 0.4240 0.1117 0.133 Uiso 1 1 calc R
H6B H 0.3468 0.4120 0.0773 0.133 Uiso 1 1 calc R
N7 N 1.0308(16) 0.3184(13) 0.0288(7) 0.044(4) Uani 1 1 d D
H7A H 1.0445 0.3851 0.0240 0.065 Uiso 1 1 calc R
H7B H 0.9494 0.3242 0.0365 0.065 Uiso 1 1 calc R
H7C H 1.0698 0.2809 -0.0069 0.065 Uiso 1 1 calc R
N8 N 0.9073(16) 0.181(2) 0.0903(10) 0.084(8) Uani 1 1 d D
H8A H 0.8885 0.2411 0.0664 0.126 Uiso 1 1 calc R
H8B H 0.8628 0.1926 0.1305 0.126 Uiso 1 1 calc R
H8C H 0.8897 0.1254 0.0747 0.126 Uiso 1 1 calc R
C1 C 0.601(3) 0.288(2) 0.4800(10) 0.062(7) Uani 1 1 d .
H1C H 0.6268 0.2734 0.5202 0.074 Uiso 1 1 calc R
H1D H 0.6197 0.3562 0.4619 0.074 Uiso 1 1 calc R
C2 C 0.675(2) 0.197(2) 0.4350(10) 0.054(6) Uani 1 1 d .
H2C H 0.6593 0.1299 0.4576 0.065 Uiso 1 1 calc R
C3 C 0.818(2) 0.176(2) 0.4143(10) 0.054(6) Uani 1 1 d .
H3C H 0.8504 0.1664 0.4517 0.081 Uiso 1 1 calc R
H3D H 0.8400 0.2366 0.3888 0.081 Uiso 1 1 calc R
H3E H 0.8513 0.1101 0.3895 0.081 Uiso 1 1 calc R
C4 C 0.177(3) 0.307(2) 0.3980(12) 0.084 Uiso 1 1 d D
H4C H 0.1475 0.3825 0.3843 0.101 Uiso 1 1 calc R
H4D H 0.1046 0.2786 0.4159 0.101 Uiso 1 1 calc R
C5 C 0.253(3) 0.243(3) 0.3402(12) 0.098 Uiso 1 1 d D
H5C H 0.2528 0.1699 0.3602 0.118 Uiso 1 1 calc R
C6 C 0.201(3) 0.228(3) 0.2858(13) 0.086 Uiso 1 1 d D
H6C H 0.1127 0.2343 0.3010 0.129 Uiso 1 1 calc R
H6D H 0.2407 0.1560 0.2683 0.129 Uiso 1 1 calc R
H6E H 0.2148 0.2826 0.2532 0.129 Uiso 1 1 calc R
C7 C 0.609(2) 0.278(2) 0.0186(12) 0.080 Uiso 1 1 d D
H7D H 0.6286 0.2060 0.0006 0.096 Uiso 1 1 calc R
H7E H 0.6700 0.2770 0.0425 0.096 Uiso 1 1 calc R
C8 C 0.494(3) 0.2926(14) 0.0624(14) 0.090 Uiso 1 1 d D
H8D H 0.4531 0.2909 0.0278 0.107 Uiso 1 1 calc R
C9 C 0.457(2) 0.1915(12) 0.0928(11) 0.075 Uiso 1 1 d D
H9A H 0.3769 0.2119 0.1223 0.113 Uiso 1 1 calc R
H9B H 0.5176 0.1513 0.1154 0.113 Uiso 1 1 calc R
H9C H 0.4531 0.1463 0.0601 0.113 Uiso 1 1 calc R
C10 C 1.078(3) 0.2602(16) 0.0833(11) 0.083 Uiso 1 1 d D
H10A H 1.0399 0.3014 0.1224 0.099 Uiso 1 1 calc R
H10B H 1.1679 0.2485 0.0747 0.099 Uiso 1 1 calc R
C11 C 1.0429(18) 0.1528(18) 0.0887(14) 0.083 Uiso 1 1 d D
H11A H 1.0732 0.1356 0.0431 0.100 Uiso 1 1 calc R
C12 C 1.141(2) 0.0633(15) 0.1114(13) 0.081 Uiso 1 1 d D
H12A H 1.1227 -0.0064 0.1105 0.121 Uiso 1 1 calc R
H12B H 1.1408 0.0777 0.1545 0.121 Uiso 1 1 calc R
H12C H 1.2213 0.0620 0.0837 0.121 Uiso 1 1 calc R

loop_
_atom_site_aniso_label
_atom_site_aniso_U_11
_atom_site_aniso_U_22
_atom_site_aniso_U_33
_atom_site_aniso_U_23
_atom_site_aniso_U_13
_atom_site_aniso_U_12
W1 0.0213(4) 0.0190(4) 0.0183(3) -0.0045(3) 0.0012(3) 0.0003(3)
W2 0.0261(4) 0.0206(4) 0.0185(3) -0.0015(3) -0.0056(3) -0.0006(3)
W3 0.0297(4) 0.0201(4) 0.0164(3) 0.0025(3) -0.0020(3) -0.0059(3)
W4 0.0357(4) 0.0132(4) 0.0161(3) 0.0013(2) -0.0050(3) 0.0014(3)
W5 0.0314(4) 0.0182(4) 0.0135(3) -0.0025(2) -0.0039(3) 0.0011(3)
W6 0.0317(4) 0.0195(4) 0.0157(3) 0.0037(3) -0.0050(3) 0.0029(3)
W7 0.0274(4) 0.0135(4) 0.0205(3) -0.0004(2) 0.0003(3) 0.0011(3)
W8 0.0235(4) 0.0199(4) 0.0166(3) -0.0047(3) 0.0003(3) -0.0019(3)
W9 0.0291(4) 0.0213(4) 0.0140(3) 0.0018(3) -0.0045(3) -0.0013(3)
W10 0.0238(4) 0.0231(4) 0.0152(3) -0.0024(3) 0.0001(3) 0.0057(3)
W11 0.0260(4) 0.0232(4) 0.0161(3) 0.0039(3) 0.0015(3) 0.0006(3)
Tb1 0.0322(5) 0.0260(5) 0.0221(4) 0.0003(3) 0.0032(4) 0.0011(4)
Ge1 0.0216(9) 0.0124(9) 0.0103(7) -0.0008(6) -0.0020(7) 0.0012(7)
O1 0.028(7) 0.027(7) 0.038(7) -0.010(5) -0.002(5) -0.006(6)
O1W 0.058(10) 0.042(8) 0.027(7) -0.002(6) 0.016(6) -0.009(7)
O2 0.019(6) 0.019(6) 0.026(6) -0.002(5) 0.000(5) -0.010(5)
O3 0.019(6) 0.018(6) 0.020(5) 0.003(4) 0.001(5) 0.004(5)
O4 0.028(7) 0.021(6) 0.023(6) 0.002(5) -0.011(5) -0.004(5)
O4W 0.047(9) 0.053(10) 0.071(10) -0.042(8) -0.008(8) -0.004(8)
O5 0.020(6) 0.019(6) 0.015(5) 0.005(4) -0.006(4) -0.002(5)
O5W 0.054(11) 0.036(10) 0.159(19) 0.001(11) -0.043(12) -0.014(8)
O6 0.043(8) 0.025(6) 0.016(5) 0.003(5) -0.008(5) -0.009(6)
O6W 0.092(15) 0.053(11) 0.108(15) 0.010(10) -0.065(13) -0.010(10)
O7 0.037(8) 0.031(7) 0.033(7) -0.014(5) -0.018(6) 0.017(6)
O8 0.022(7) 0.046(8) 0.024(6) -0.008(5) -0.004(5) -0.002(6)
O9 0.037(7) 0.019(6) 0.010(5) 0.004(4) -0.006(5) -0.002(5)
O10 0.024(6) 0.015(6) 0.025(6) 0.000(4) -0.003(5) 0.002(5)
O11 0.056(8) 0.006(5) 0.020(5) 0.004(4) -0.009(5) -0.012(5)
O12 0.037(8) 0.032(7) 0.034(7) 0.003(5) -0.008(6) -0.005(6)
O14 0.034(7) 0.024(6) 0.015(5) 0.005(4) -0.007(5) -0.009(5)
O15 0.038(7) 0.021(6) 0.022(6) 0.004(5) -0.006(5) -0.011(5)
O16 0.047(9) 0.027(7) 0.038(7) -0.008(6) -0.010(6) 0.005(6)
O17 0.017(6) 0.019(6) 0.022(5) -0.007(4) 0.005(4) 0.002(5)
O18 0.033(7) 0.019(6) 0.018(5) 0.002(4) -0.001(5) 0.001(5)
O19 0.036(7) 0.019(6) 0.015(5) 0.008(4) 0.000(5) -0.009(5)
O20 0.060(10) 0.036(8) 0.023(6) -0.011(5) -0.010(6) -0.001(7)
O21 0.024(6) 0.031(7) 0.009(5) 0.005(4) 0.004(4) -0.004(5)
O22 0.054(9) 0.014(6) 0.024(6) -0.003(5) -0.019(6) 0.008(6)
O23 0.047(8) 0.034(7) 0.022(6) -0.001(5) -0.011(6) 0.000(6)
O24 0.008(5) 0.034(7) 0.013(5) -0.005(4) 0.009(4) 0.007(5)
O25 0.036(7) 0.025(7) 0.022(6) -0.001(5) -0.004(5) 0.001(6)
O26 0.046(8) 0.026(7) 0.033(7) 0.003(5) 0.000(6) -0.010(6)
O27 0.014(6) 0.022(6) 0.023(5) 0.001(5) 0.005(5) 0.006(5)
O28 0.041(8) 0.026(7) 0.014(5) 0.002(5) 0.003(5) -0.003(6)
O29 0.026(7) 0.036(7) 0.023(6) -0.009(5) 0.001(5) -0.003(6)
O30 0.041(8) 0.027(7) 0.020(6) 0.001(5) -0.004(5) -0.006(6)
O31 0.036(7) 0.021(6) 0.026(6) -0.003(5) -0.016(5) -0.004(5)
O32 0.043(8) 0.039(8) 0.025(6) 0.009(5) -0.013(6) -0.005(6)
O33 0.020(6) 0.024(6) 0.020(5) -0.001(5) 0.001(5) 0.008(5)
O34 0.033(7) 0.035(7) 0.021(6) -0.018(5) -0.002(5) 0.016(6)
O35 0.033(7) 0.019(6) 0.023(6) 0.000(5) -0.005(5) -0.002(5)
O36 0.015(6) 0.037(7) 0.024(6) -0.004(5) 0.004(5) 0.004(5)
O37 0.023(6) 0.025(6) 0.019(5) 0.012(5) 0.004(5) -0.010(5)
O38 0.044(8) 0.032(7) 0.022(6) 0.018(5) 0.001(6) -0.003(6)
O39 0.026(7) 0.018(6) 0.031(6) -0.001(5) -0.005(5) 0.001(5)
Cu1 0.0471(15) 0.0329(13) 0.0245(11) -0.0036(9) 0.0004(10) 0.0006(11)
Cu2 0.053(3) 0.056(3) 0.098(3) 0.026(2) -0.035(3) -0.010(2)
N1 0.062(12) 0.030(9) 0.024(8) -0.013(7) 0.007(8) 0.003(9)
N2 0.051(11) 0.031(9) 0.020(7) 0.000(6) 0.003(7) -0.019(8)
N3 0.072(16) 0.096(19) 0.057(13) -0.029(12) -0.012(11) 0.021(14)
N4 0.063(13) 0.043(11) 0.042(10) -0.004(8) -0.016(9) 0.021(10)
N5 0.11(2) 0.087(18) 0.078(16) -0.026(14) -0.058(16) 0.021(16)
N6 0.065(18) 0.11(2) 0.15(3) 0.05(2) -0.030(17) -0.012(16)
N7 0.051(11) 0.032(9) 0.026(8) -0.007(7) 0.005(7) 0.013(8)
N8 0.063(15) 0.11(2) 0.064(14) 0.023(13) -0.001(12) -0.010(14)
C1 0.09(2) 0.074(18) 0.037(12) 0.011(11) -0.024(13) -0.044(16)
C2 0.045(14) 0.074(17) 0.045(12) -0.009(11) -0.009(10) -0.015(12)
C3 0.053(15) 0.060(15) 0.047(12) 0.001(11) 0.003(11) -0.026(12)

loop_
_atom_type_symbol
_atom_type_description
_atom_type_scat_dispersion_real
_atom_type_scat_dispersion_imag
_atom_type_scat_source
C C 0.0033 0.0016 'International Tables Vol C Tables 4.2.6.8 and 6.1.1.4'
H H 0.0000 0.0000 'International Tables Vol C Tables 4.2.6.8 and 6.1.1.4'
Cu Cu 0.3201 1.2651 'International Tables Vol C Tables 4.2.6.8 and 6.1.1.4'
Ge Ge 0.1547 1.8001 'International Tables Vol C Tables 4.2.6.8 and 6.1.1.4'
N N 0.0061 0.0033 'International Tables Vol C Tables 4.2.6.8 and 6.1.1.4'
O O 0.0106 0.0060 'International Tables Vol C Tables 4.2.6.8 and 6.1.1.4'
Tb Tb -0.1723 4.1537 'International Tables Vol C Tables 4.2.6.8 and 6.1.1.4'
W W -0.8490 6.8722 'International Tables Vol C Tables 4.2.6.8 and 6.1.1.4'

loop_
_geom_angle_atom_site_label_1
_geom_angle_atom_site_label_2
_geom_angle_atom_site_label_3
_geom_angle
_geom_angle_site_symmetry_1
_geom_angle_site_symmetry_3
O1 W1 O4 102.6(5) . .
O1 W1 O2 102.2(5) . .
O4 W1 O2 90.9(4) . .
O1 W1 O6 100.6(5) . .
O4 W1 O6 156.8(5) . .
O2 W1 O6 83.7(4) . .
O1 W1 O3 99.8(5) . .
O4 W1 O3 89.3(5) . .
O2 W1 O3 157.4(4) . .
O6 W1 O3 87.4(5) . .
O1 W1 O5 171.5(5) . .
O4 W1 O5 72.8(4) . .
O2 W1 O5 85.2(4) . .
O6 W1 O5 84.2(4) . .
O3 W1 O5 73.3(4) . .
O7 W2 O11 101.3(6) . .
O7 W2 O8 99.8(5) . .
O11 W2 O8 90.6(5) . .
O7 W2 O6 100.5(5) . .
O11 W2 O6 86.5(4) . .
O8 W2 O6 159.7(5) . .
O7 W2 O10 99.4(5) . .
O11 W2 O10 159.1(5) . .
O8 W2 O10 88.3(5) . .
O6 W2 O10 87.3(4) . .
O7 W2 O9 171.1(4) . .
O11 W2 O9 85.8(5) . .
O8 W2 O9 74.5(4) . .
O6 W2 O9 85.3(5) . .
O10 W2 O9 73.9(4) . .
O12 W3 O13 103.6(5) . .
O12 W3 O2 103.1(5) . .
O13 W3 O2 92.2(5) . .
O12 W3 O15 99.8(5) . .
O13 W3 O15 90.2(5) . .
O2 W3 O15 155.7(5) . .
O12 W3 O11 99.9(5) . .
O13 W3 O11 156.5(5) . .
O2 W3 O11 82.6(4) . .
O15 W3 O11 85.6(4) . .
O12 W3 O14 171.0(5) . .
O13 W3 O14 72.3(4) . .
O2 W3 O14 85.2(4) . .
O15 W3 O14 72.5(4) . .
O11 W3 O14 84.3(4) . .
O16 W4 O18 102.0(6) . .
O16 W4 O17 98.8(5) . .
O18 W4 O17 93.4(5) . .
O16 W4 O15 100.2(6) . .
O18 W4 O15 157.3(5) . .
O17 W4 O15 87.7(4) . .
O16 W4 O19 101.1(5) . .
O18 W4 O19 85.7(5) . .
O17 W4 O19 159.8(4) . .
O15 W4 O19 85.7(5) . .
O16 W4 O14 170.6(5) . .
O18 W4 O14 83.7(4) . .
O17 W4 O14 73.3(4) . .
O15 W4 O14 74.9(4) . .
O19 W4 O14 86.6(4) . .
O20 W5 O21 102.4(6) . .
O20 W5 O19 100.9(5) . .
O21 W5 O19 88.9(5) . .
O20 W5 O22 100.1(5) . .
O21 W5 O22 91.2(5) . .
O19 W5 O22 158.5(4) . .
O20 W5 O8 98.0(6) . .
O21 W5 O8 159.6(5) . .
O19 W5 O8 87.3(5) . .
O22 W5 O8 85.2(5) . .
O20 W5 O9 169.3(5) . .
O21 W5 O9 86.8(4) . .
O19 W5 O9 84.6(4) . .
O22 W5 O9 74.0(4) . .
O8 W5 O9 72.8(4) . .
O23 W6 O24 101.9(6) . .
O23 W6 O25 102.8(5) . .
O24 W6 O25 86.8(5) . .
O23 W6 O10 100.5(6) . .
O24 W6 O10 157.5(4) . .
O25 W6 O10 88.6(5) . .
O23 W6 O22 98.0(5) . .
O24 W6 O22 89.9(5) . .
O25 W6 O22 159.1(5) . .
O10 W6 O22 86.5(5) . .
O23 W6 O9 169.3(5) . .
O24 W6 O9 84.6(4) . .
O25 W6 O9 85.9(4) . .
O10 W6 O9 73.1(4) . .
O22 W6 O9 73.3(4) . .
O26 W7 O25 103.1(5) . .
O26 W7 O27 102.7(5) . .
O25 W7 O27 85.3(5) . .
O26 W7 O28 98.4(5) . .
O25 W7 O28 158.5(5) . .
O27 W7 O28 91.1(5) . .
O26 W7 O3 99.0(5) . .
O25 W7 O3 87.8(5) . .
O27 W7 O3 158.1(5) . .
O28 W7 O3 87.8(5) . .
O26 W7 O5 168.6(5) . .
O25 W7 O5 85.9(4) . .
O27 W7 O5 84.9(4) . .
O28 W7 O5 72.7(4) . .
O3 W7 O5 73.9(4) . .
O29 W8 O30 104.1(5) . .
O29 W8 O31 101.7(5) . .
O30 W8 O31 91.9(5) . .
O29 W8 O28 100.0(5) . .
O30 W8 O28 92.4(5) . .
O31 W8 O28 156.1(5) . .
O29 W8 O4 94.3(5) . .
O30 W8 O4 161.5(4) . .
O31 W8 O4 85.2(5) . .
O28 W8 O4 83.3(5) . .
O29 W8 O5 163.6(5) . .
O30 W8 O5 90.8(4) . .
O31 W8 O5 84.4(4) . .
O28 W8 O5 72.0(4) . .
O4 W8 O5 70.8(4) . .
O32 W9 O33 104.5(6) . .
O32 W9 O31 100.8(5) . .
O33 W9 O31 90.7(5) . .
O32 W9 O17 101.0(5) . .
O33 W9 O17 95.3(5) . .
O31 W9 O17 155.1(4) . .
O32 W9 O13 94.6(5) . .
O33 W9 O13 160.8(4) . .
O31 W9 O13 83.8(5) . .
O17 W9 O13 82.7(4) . .
O32 W9 O14 165.0(5) . .
O33 W9 O14 89.8(4) . .
O31 W9 O14 83.5(4) . .
O17 W9 O14 72.5(4) . .
O13 W9 O14 71.3(4) . .
O34 W10 O35 101.3(5) . .
O34 W10 O36 99.5(5) . .
O35 W10 O36 94.8(5) . .
O34 W10 O18 101.4(5) . .
O35 W10 O18 96.9(5) . .
O36 W10 O18 153.4(4) . .
O34 W10 O21 91.1(5) . .
O35 W10 O21 167.6(4) . .
O36 W10 O21 83.6(5) . .
O18 W10 O21 79.9(4) . .
O34 W10 O37 172.4(5) . .
O35 W10 O37 82.6(4) . .
O36 W10 O37 73.5(4) . .
O18 W10 O37 84.4(4) . .
O21 W10 O37 85.2(4) . .
O38 W11 O39 100.4(6) . .
O38 W11 O27 101.4(5) . .
O39 W11 O27 93.5(5) . .
O38 W11 O36 99.5(5) . .
O39 W11 O36 95.9(5) . .
O27 W11 O36 155.1(5) . .
O38 W11 O24 92.7(5) . .
O39 W11 O24 166.8(5) . .
O27 W11 O24 82.1(4) . .
O36 W11 O24 83.5(4) . .
O38 W11 O37 171.4(5) . .
O39 W11 O37 83.5(5) . .
O27 W11 O37 85.9(4) . .
O36 W11 O37 72.3(4) . .
O24 W11 O37 83.8(4) . .
O30 Tb1 O33 72.2(4) . .
O30 Tb1 O35 133.0(4) . .
O33 Tb1 O35 84.4(4) . .
O30 Tb1 O39 84.3(4) . .
O33 Tb1 O39 132.9(4) . .
O35 Tb1 O39 82.8(4) . .
O30 Tb1 O3W 84.6(6) . .
O33 Tb1 O3W 80.3(6) . .
O35 Tb1 O3W 131.6(6) . .
O39 Tb1 O3W 138.4(6) . .
O30 Tb1 O7 145.5(4) . 1_655
O33 Tb1 O7 141.1(4) . 1_655
O35 Tb1 O7 72.5(4) . 1_655
O39 Tb1 O7 75.7(4) . 1_655
O3W Tb1 O7 92.0(6) . 1_655
O30 Tb1 O4W 74.9(5) . .
O33 Tb1 O4W 132.8(4) . .
O35 Tb1 O4W 142.4(5) . .
O39 Tb1 O4W 74.9(5) . .
O3W Tb1 O4W 63.5(7) . .
O7 Tb1 O4W 72.9(4) 1_655 .
O30 Tb1 O2W 134.4(5) . .
O33 Tb1 O2W 76.9(6) . .
O35 Tb1 O2W 74.4(5) . .
O39 Tb1 O2W 140.6(5) . .
O3W Tb1 O2W 57.5(7) . .
O7 Tb1 O2W 67.1(6) 1_655 .
O4W Tb1 O2W 104.7(6) . .
O30 Tb1 O37 71.9(4) . .
O33 Tb1 O37 71.0(3) . .
O35 Tb1 O37 62.0(4) . .
O39 Tb1 O37 62.9(4) . .
O3W Tb1 O37 147.2(6) . .
O7 Tb1 O37 120.4(3) 1_655 .
O4W Tb1 O37 127.9(4) . .
O2W Tb1 O37 127.3(5) . .
O14 Ge1 O37 109.8(5) . .
O14 Ge1 O5 107.0(5) . .
O37 Ge1 O5 112.6(5) . .
O14 Ge1 O9 107.7(5) . .
O37 Ge1 O9 112.2(5) . .
O5 Ge1 O9 107.4(5) . .
W3 O2 W1 156.2(6) . .
W1 O3 W7 119.8(5) . .
W1 O4 W8 121.2(5) . .
Ge1 O5 W7 121.3(5) . .
Ge1 O5 W8 120.2(5) . .
W7 O5 W8 94.5(4) . .
Ge1 O5 W1 125.1(5) . .
W7 O5 W1 92.9(4) . .
W8 O5 W1 95.2(4) . .
W2 O6 W1 152.1(6) . .
W2 O7 Tb1 152.6(6) . 1_455
W2 O8 W5 118.5(6) . .
Ge1 O9 W2 125.2(5) . .
Ge1 O9 W5 121.8(5) . .
W2 O9 W5 94.1(4) . .
Ge1 O9 W6 120.3(6) . .
W2 O9 W6 93.8(4) . .
W5 O9 W6 93.8(3) . .
W2 O10 W6 119.2(5) . .
W2 O11 W3 152.3(6) . .
W3 O13 W9 122.4(6) . .
Ge1 O14 W4 122.1(5) . .
Ge1 O14 W9 122.7(6) . .
W4 O14 W9 94.2(4) . .
Ge1 O14 W3 123.9(6) . .
W4 O14 W3 91.8(4) . .
W9 O14 W3 94.0(4) . .
W4 O15 W3 120.7(6) . .
W4 O17 W9 119.7(5) . .
W4 O18 W10 159.0(6) . .
W5 O19 W4 148.4(7) . .
W5 O21 W10 150.8(5) . .
W5 O22 W6 118.7(5) . .
W6 O24 W11 152.2(5) . .
W7 O25 W6 152.0(7) . .
W7 O27 W11 155.4(7) . .
W7 O28 W8 120.5(6) . .
W8 O30 Tb1 158.7(7) . .
W8 O31 W9 144.5(7) . .
W9 O33 Tb1 160.0(6) . .
W10 O35 Tb1 124.4(6) . .
W10 O36 W11 117.9(5) . .
Ge1 O37 W10 123.6(6) . .
Ge1 O37 W11 121.7(5) . .
W10 O37 W11 95.3(4) . .
Ge1 O37 Tb1 125.9(5) . .
W10 O37 Tb1 91.0(4) . .
W11 O37 Tb1 90.2(4) . .
W11 O39 Tb1 123.3(6) . .
N2 Cu1 N1 85.0(6) . .
N2 Cu1 N4 95.6(7) . .
N1 Cu1 N4 170.6(7) . .
N2 Cu1 N3 175.6(9) . .
N1 Cu1 N3 94.5(7) . .
N4 Cu1 N3 84.2(8) . .
N2 Cu1 O1W 94.5(6) . .
N1 Cu1 O1W 94.6(6) . .
N4 Cu1 O1W 94.7(7) . .
N3 Cu1 O1W 89.9(9) . .
N5 Cu2 N5 180.0(11) . 2_665
N5 Cu2 N6 85.9(10) . .
N5 Cu2 N6 94.1(10) 2_665 .
N5 Cu2 N6 94.1(10) . 2_665
N5 Cu2 N6 85.9(10) 2_665 2_665
N6 Cu2 N6 180.0(17) . 2_665
C1 N1 Cu1 109.1(12) . .
C1 N1 H1A 109.9 . .
Cu1 N1 H1A 109.9 . .
C1 N1 H1B 109.9 . .
Cu1 N1 H1B 109.9 . .
H1A N1 H1B 108.3 . .
C2 N2 Cu1 109.2(11) . .
C2 N2 H2A 109.8 . .
Cu1 N2 H2A 109.8 . .
C2 N2 H2B 109.8 . .
Cu1 N2 H2B 109.8 . .
H2A N2 H2B 108.3 . .
C4 N3 Cu1 109.8(15) . .
C4 N3 H3A 109.7 . .
Cu1 N3 H3A 109.7 . .
C4 N3 H3B 109.7 . .
Cu1 N3 H3B 109.7 . .
H3A N3 H3B 108.2 . .
C5 N4 Cu1 112.3(14) . .
C5 N4 H4A 109.1 . .
Cu1 N4 H4A 109.1 . .
C5 N4 H4B 109.1 . .
Cu1 N4 H4B 109.1 . .
H4A N4 H4B 107.9 . .
C7 N5 Cu2 103.4(17) . .
C7 N5 H5A 111.1 . .
Cu2 N5 H5A 111.1 . .
C7 N5 H5B 111.1 . .
Cu2 N5 H5B 111.1 . .
H5A N5 H5B 109.1 . .
C8 N6 Cu2 108.6(19) . .
C8 N6 H6A 110.0 . .
Cu2 N6 H6A 110.0 . .
C8 N6 H6B 110.0 . .
Cu2 N6 H6B 110.0 . .
H6A N6 H6B 108.4 . .
C10 N7 H7A 109.5 . .
C10 N7 H7B 109.5 . .
H7A N7 H7B 109.5 . .
C10 N7 H7C 109.5 . .
H7A N7 H7C 109.5 . .
H7B N7 H7C 109.5 . .
C11 N8 H8A 109.5 . .
C11 N8 H8B 109.5 . .
H8A N8 H8B 109.5 . .
C11 N8 H8C 109.5 . .
H8A N8 H8C 109.5 . .
H8B N8 H8C 109.5 . .
N1 C1 C2 113.0(18) . .
N1 C1 H1C 109.0 . .
C2 C1 H1C 109.0 . .
N1 C1 H1D 109.0 . .
C2 C1 H1D 109.0 . .
H1C C1 H1D 107.8 . .
C1 C2 C3 120(2) . .
C1 C2 N2 105.3(18) . .
C3 C2 N2 115.0(18) . .
C1 C2 H2C 105.1 . .
C3 C2 H2C 105.1 . .
N2 C2 H2C 105.1 . .
C2 C3 H3C 109.5 . .
C2 C3 H3D 109.5 . .
H3C C3 H3D 109.5 . .
C2 C3 H3E 109.5 . .
H3C C3 H3E 109.5 . .
H3D C3 H3E 109.5 . .
N3 C4 C5 117(2) . .
N3 C4 H4C 108.1 . .
C5 C4 H4C 108.1 . .
N3 C4 H4D 108.1 . .
C5 C4 H4D 108.1 . .
H4C C4 H4D 107.3 . .
N4 C5 C4 111(2) . .
N4 C5 C6 121(2) . .
C4 C5 C6 123(3) . .
N4 C5 H5C 96.6 . .
C4 C5 H5C 96.6 . .
C6 C5 H5C 96.6 . .
C5 C6 H6C 109.5 . .
C5 C6 H6D 109.5 . .
H6C C6 H6D 109.5 . .
C5 C6 H6E 109.5 . .
H6C C6 H6E 109.5 . .
H6D C6 H6E 109.5 . .
C8 C7 N5 120(2) . .
C8 C7 H7D 107.4 . .
N5 C7 H7D 107.4 . .
C8 C7 H7E 107.4 . .
N5 C7 H7E 107.4 . .
H7D C7 H7E 107.0 . .
C7 C8 N6 114.6(19) . .
C7 C8 C9 117(2) . .
N6 C8 C9 128(3) . .
C7 C8 H8D 90.8 . .
N6 C8 H8D 90.8 . .
C9 C8 H8D 90.8 . .
C8 C9 H9A 109.5 . .
C8 C9 H9B 109.5 . .
H9A C9 H9B 109.5 . .
C8 C9 H9C 109.5 . .
H9A C9 H9C 109.5 . .
H9B C9 H9C 109.5 . .
N7 C10 C11 104.3(18) . .
N7 C10 H10A 110.9 . .
C11 C10 H10A 110.9 . .
N7 C10 H10B 110.9 . .
C11 C10 H10B 110.9 . .
H10A C10 H10B 108.9 . .
N8 C11 C10 106(2) . .
N8 C11 C12 140(2) . .
C10 C11 C12 109.7(9) . .
N8 C11 H11A 96.4 . .
C10 C11 H11A 96.4 . .
C12 C11 H11A 96.4 . .
C11 C12 H12A 109.5 . .
C11 C12 H12B 109.5 . .
H12A C12 H12B 109.5 . .
C11 C12 H12C 109.5 . .
H12A C12 H12C 109.5 . .
H12B C12 H12C 109.5 . .

loop_
_geom_bond_atom_site_label_1
_geom_bond_atom_site_label_2
_geom_bond_distance
_geom_bond_site_symmetry_2
W1 O1 1.729(12) .
W1 O4 1.897(10) .
W1 O2 1.927(11) .
W1 O6 1.932(10) .
W1 O3 1.950(11) .
W1 O5 2.355(11) .
W2 O7 1.736(13) .
W2 O11 1.895(10) .
W2 O8 1.926(11) .
W2 O6 1.926(11) .
W2 O10 1.959(11) .
W2 O9 2.301(12) .
W3 O12 1.727(13) .
W3 O13 1.862(10) .
W3 O2 1.920(11) .
W3 O15 1.946(11) .
W3 O11 1.980(10) .
W3 O14 2.404(12) .
W4 O16 1.709(12) .
W4 O18 1.877(12) .
W4 O17 1.928(10) .
W4 O15 1.946(12) .
W4 O19 1.955(10) .
W4 O14 2.304(11) .
W5 O20 1.737(11) .
W5 O21 1.865(11) .
W5 O19 1.927(10) .
W5 O22 1.961(11) .
W5 O8 2.003(12) .
W5 O9 2.314(10) .
W6 O23 1.724(12) .
W6 O24 1.890(11) .
W6 O25 1.924(11) .
W6 O10 1.963(12) .
W6 O22 1.979(11) .
W6 O9 2.331(10) .
W7 O26 1.730(12) .
W7 O25 1.918(11) .
W7 O27 1.931(10) .
W7 O28 1.943(11) .
W7 O3 1.967(11) .
W7 O5 2.318(10) .
W8 O29 1.754(11) .
W8 O30 1.793(12) .
W8 O31 1.911(11) .
W8 O28 1.980(11) .
W8 O4 2.066(11) .
W8 O5 2.322(9) .
W9 O32 1.732(11) .
W9 O33 1.770(12) .
W9 O31 1.962(11) .
W9 O17 1.976(10) .
W9 O13 2.065(11) .
W9 O14 2.304(10) .
W10 O34 1.768(10) .
W10 O35 1.816(11) .
W10 O36 1.944(12) .
W10 O18 1.975(11) .
W10 O21 2.105(11) .
W10 O37 2.262(11) .
W11 O38 1.730(11) .
W11 O39 1.810(11) .
W11 O27 1.953(10) .
W11 O36 1.980(11) .
W11 O24 2.059(11) .
W11 O37 2.288(10) .
Tb1 O30 2.310(12) .
Tb1 O33 2.330(12) .
Tb1 O35 2.333(10) .
Tb1 O39 2.348(11) .
Tb1 O3W 2.41(2) .
Tb1 O7 2.448(14) 1_655
Tb1 O4W 2.507(14) .
Tb1 O2W 2.53(2) .
Tb1 O37 2.859(11) .
Ge1 O14 1.734(11) .
Ge1 O37 1.745(11) .
Ge1 O5 1.753(10) .
Ge1 O9 1.772(10) .
O1W Cu1 2.307(14) .
O7 Tb1 2.448(14) 1_455
Cu1 N2 1.983(16) .
Cu1 N1 2.032(15) .
Cu1 N4 2.035(16) .
Cu1 N3 2.04(2) .
Cu2 N5 2.05(2) .
Cu2 N5 2.05(2) 2_665
Cu2 N6 2.06(3) .
Cu2 N6 2.06(3) 2_665
N1 C1 1.45(3) .
N1 H1A 0.9000 .
N1 H1B 0.9000 .
N2 C2 1.55(2) .
N2 H2A 0.9000 .
N2 H2B 0.9000 .
N3 C4 1.45(3) .
N3 H3A 0.9000 .
N3 H3B 0.9000 .
N4 C5 1.44(3) .
N4 H4A 0.9000 .
N4 H4B 0.9000 .
N5 C7 1.472(10) .
N5 H5A 0.9000 .
N5 H5B 0.9000 .
N6 C8 1.42(3) .
N6 H6A 0.9000 .
N6 H6B 0.9000 .
N7 C10 1.477(10) .
N7 H7A 0.8900 .
N7 H7B 0.8900 .
N7 H7C 0.8900 .
N8 C11 1.495(10) .
N8 H8A 0.8900 .
N8 H8B 0.8900 .
N8 H8C 0.8900 .
C1 C2 1.49(3) .
C1 H1C 0.9700 .
C1 H1D 0.9700 .
C2 C3 1.53(3) .
C2 H2C 0.9800 .
C3 H3C 0.9600 .
C3 H3D 0.9600 .
C3 H3E 0.9600 .
C4 C5 1.489(10) .
C4 H4C 0.9700 .
C4 H4D 0.9700 .
C5 C6 1.490(10) .
C5 H5C 0.9800 .
C6 H6C 0.9600 .
C6 H6D 0.9600 .
C6 H6E 0.9600 .
C7 C8 1.39(4) .
C7 H7D 0.9700 .
C7 H7E 0.9700 .
C8 C9 1.496(16) .
C8 H8D 0.9800 .
C9 H9A 0.9600 .
C9 H9B 0.9600 .
C9 H9C 0.9600 .
C10 C11 1.501(10) .
C10 H10A 0.9700 .
C10 H10B 0.9700 .
C11 C12 1.515(10) .
C11 H11A 0.9800 .
C12 H12A 0.9600 .
C12 H12B 0.9600 .
C12 H12C 0.9600 .

loop_
_geom_hbond_atom_site_label_D
_geom_hbond_atom_site_label_H
_geom_hbond_atom_site_label_A
_geom_hbond_distance_DH
_geom_hbond_distance_HA
_geom_hbond_distance_DA
_geom_hbond_angle_DHA
_geom_hbond_site_symmetry_A
N1 H1A O13 0.90 2.36 3.052(17) 133.6 2_666
N1 H1B O4 0.90 2.50 3.38(2) 165.1 2_666
N1 H1B O31 0.90 2.52 3.18(2) 129.9 2_666
N2 H2A O28 0.90 2.23 3.121(19) 170.3 1_545
N2 H2B O15 0.90 2.12 3.009(19) 167.1 .
N3 H3B O32 0.90 2.39 3.15(2) 142.6 2_666
N4 H4A O6W 0.90 2.24 3.10(3) 159.0 1_545
N4 H4B O3 0.90 2.32 3.21(2) 169.0 1_545
N5 H5A O8 0.90 2.60 3.28(2) 132.6 2_665
N5 H5B O36 0.90 2.52 3.38(3) 160.3 2_765
N5 H5B O20 0.90 2.63 3.08(3) 112.1 .
N6 H6A O6W 0.90 2.55 3.33(3) 145.1 1_545
N6 H6B O34 0.90 2.11 3.01(3) 174.1 1_455
N7 H7A O34 0.89 2.31 2.91(2) 124.3 .
N7 H7A O21 0.89 2.62 3.068(18) 112.4 2_765
N7 H7A O21 0.89 2.64 3.211(19) 123.1 .
N7 H7B O20 0.89 2.27 3.04(2) 144.3 .
N7 H7C O24 0.89 2.05 2.943(17) 177.2 2_765
N7 H7C O36 0.89 2.47 2.901(19) 110.5 2_765
N8 H8A N7 0.89 2.07 2.59(3) 116.2 .
N8 H8A O20 0.89 2.66 3.47(3) 152.9 .
